data_4303592
loop_
_publ_author_name
'Daniel L. Reger'
'Elizabeth A. Foley'
'Russell P. Watson'
'Perry J. Pellechia'
'Mark D. Smith'
'Fernande Grandjean'
'Gary J. Long'

_publ_contact_author_address
;
Department of Chemistry and Biochemistry
University of South Carolina
Columbia, South Carolina 29208
USA
;
_publ_contact_author_email reger@mail.chem.sc.edu
_publ_contact_author_fax '1 803 777 9521'
_publ_contact_author_name 'Professor Daniel L. Reger'
_publ_contact_author_phone '1 803 777 2587'
_publ_section_title
;
Monofluoride Bridged, Binuclear Metallacycles of First Row Transition
Metals Supported by Third Generation Bis(1-pyrazolyl)methane Ligands:
Unusual Magnetic Properties
;
_journal_name_full 'Inorganic Chemistry'
_journal_page_first 10658
_journal_page_last 10669
_journal_paper_doi 10.1021/ic901352p
_journal_volume 48
_journal_year 2009
_chemical_formula_moiety 'C40 H36 Cu2 F1 N16, 3(B F4), 2.25(C3 H6 O)'
_chemical_formula_sum 'C46.75 H49.5 B3 Cu2 F13 N16 O2.25'
_chemical_formula_weight 1278.03
_chemical_name_systematic
; 
 ? 
;
_space_group_IT_number 2
_symmetry_cell_setting triclinic
_symmetry_space_group_name_Hall '-P 1'
_symmetry_space_group_name_H-M 'P -1'
_atom_sites_solution_hydrogens geom
_atom_sites_solution_primary direct
_atom_sites_solution_secondary difmap
_audit_creation_method SHELXL-97
_cell_angle_alpha 83.8870(10)
_cell_angle_beta 76.7830(10)
_cell_angle_gamma 68.0040(10)
_cell_formula_units_Z 2
_cell_length_a 13.3642(4)
_cell_length_b 13.8264(4)
_cell_length_c 16.4223(5)
_cell_measurement_reflns_used 7710
_cell_measurement_temperature 150(1)
_cell_measurement_theta_max 26.262
_cell_measurement_theta_min 2.306
_cell_volume 2738.35(14)
_computing_cell_refinement 'SAINT+ NT V6.22 (Bruker, 2001)'
_computing_data_collection 'SMART NT V5.625 (Bruker, 1998)'
_computing_data_reduction 'SAINT+ NT V6.22'
_computing_molecular_graphics 'SHELXTL V6.1 (Sheldrick, 2000)'
_computing_publication_material 'SHELXTL V6.1'
_computing_structure_refinement 'SHELXL-97 (Sheldrick, 1997)'
_computing_structure_solution 'SHELXS-97 (Sheldrick, 1990)'
_diffrn_ambient_temperature 150(1)
_diffrn_measured_fraction_theta_full 0.997
_diffrn_measured_fraction_theta_max 0.997
_diffrn_measurement_device_type 'Bruker SMART APEX CCD diffractometer'
_diffrn_measurement_method 'omega scans'
_diffrn_radiation_monochromator graphite
_diffrn_radiation_source 'fine-focus sealed tube'
_diffrn_radiation_type MoK\a
_diffrn_radiation_wavelength 0.71073
_diffrn_reflns_av_R_equivalents 0.0477
_diffrn_reflns_av_sigmaI/netI 0.0671
_diffrn_reflns_limit_h_max 16
_diffrn_reflns_limit_h_min -16
_diffrn_reflns_limit_k_max 17
_diffrn_reflns_limit_k_min -17
_diffrn_reflns_limit_l_max 20
_diffrn_reflns_limit_l_min -20
_diffrn_reflns_number 28446
_diffrn_reflns_theta_full 26.40
_diffrn_reflns_theta_max 26.40
_diffrn_reflns_theta_min 1.59
_diffrn_standards_decay_% <1
_exptl_absorpt_coefficient_mu 0.877
_exptl_absorpt_correction_type none
_exptl_crystal_colour blue
_exptl_crystal_density_diffrn 1.550
_exptl_crystal_density_method 'not measured'
_exptl_crystal_description prism
_exptl_crystal_F_000 1300
_exptl_crystal_size_max 0.24
_exptl_crystal_size_mid 0.20
_exptl_crystal_size_min 0.15
_refine_diff_density_max 0.586
_refine_diff_density_min -0.386
_refine_diff_density_rms 0.063
_refine_ls_extinction_method none
_refine_ls_goodness_of_fit_ref 0.928
_refine_ls_hydrogen_treatment constr
_refine_ls_matrix_type full
_refine_ls_number_parameters 802
_refine_ls_number_reflns 11211
_refine_ls_number_restraints 33
_refine_ls_restrained_S_all 0.931
_refine_ls_R_factor_all 0.0590
_refine_ls_R_factor_gt 0.0413
_refine_ls_shift/su_max 0.001
_refine_ls_shift/su_mean 0.000
_refine_ls_structure_factor_coef Fsqd
_refine_ls_weighting_details 'calc w=1/[\s^2^(Fo^2^)+(0.0411P)^2^+0.0000P] where P=(Fo^2^+2Fc^2^)/3'
_refine_ls_weighting_scheme calc
_refine_ls_wR_factor_gt 0.0904
_refine_ls_wR_factor_ref 0.0968
_reflns_number_gt 8072
_reflns_number_total 11211
_reflns_threshold_expression >2sigma(I)
_cod_data_source_file ic901352p_si_001_5.cif
_cod_data_source_block Cuacetone
_cod_depositor_comments
;
The following automatic conversions were performed:
'_symmetry_cell_setting' value 'Triclinic' changed to 'triclinic'
according to '/home/saulius/struct/CIF-dictionaries/cif_core.dic'
dictionary named 'cif_core.dic' version 2.4.1 from 2010-06-29.

Automatic conversion script
Id: cif_fix_enum 1527 2010-12-29 10:47:43Z saulius 
;
_cod_original_formula_sum 'C46.75 H49.50 B3 Cu2 F13 N16 O2.25'
_cod_database_code 4303592

loop_
_symmetry_equiv_pos_as_xyz
'x, y, z'
'-x, -y, -z'

loop_
_atom_site_label
_atom_site_type_symbol
_atom_site_fract_x
_atom_site_fract_y
_atom_site_fract_z
_atom_site_U_iso_or_equiv
_atom_site_adp_type
_atom_site_occupancy
_atom_site_symmetry_multiplicity
_atom_site_calc_flag
_atom_site_refinement_flags
_atom_site_disorder_assembly
_atom_site_disorder_group
Cu1 Cu 0.41311(3) 0.03762(3) 0.41533(2) 0.03014(10) Uani 1 1 d . . .
F1 F 0.5000 0.0000 0.5000 0.0558(7) Uani 1 2 d S . .
C11 C 0.1103(2) 0.2877(2) 0.40523(16) 0.0350(7) Uani 1 1 d . . .
H11 H 0.0679 0.3603 0.4084 0.042 Uiso 1 1 calc R . .
C12 C 0.0801(2) 0.2122(2) 0.38280(17) 0.0389(7) Uani 1 1 d . . .
H12 H 0.0129 0.2213 0.3671 0.047 Uiso 1 1 calc R . .
C13 C 0.1677(2) 0.1192(2) 0.38766(16) 0.0356(7) Uani 1 1 d . . .
H13 H 0.1699 0.0530 0.3749 0.043 Uiso 1 1 calc R . .
C21 C 0.4247(2) 0.3278(2) 0.34200(18) 0.0411(7) Uani 1 1 d . . .
H21 H 0.3897 0.4015 0.3395 0.049 Uiso 1 1 calc R . .
C22 C 0.5261(2) 0.2698(3) 0.29656(19) 0.0463(8) Uani 1 1 d . . .
H22 H 0.5751 0.2950 0.2568 0.056 Uiso 1 1 calc R . .
C23 C 0.5420(2) 0.1665(2) 0.32096(18) 0.0382(7) Uani 1 1 d . . .
H23 H 0.6056 0.1084 0.2997 0.046 Uiso 1 1 calc R . .
C31 C 0.5539(2) 0.1057(2) 0.80968(17) 0.0365(7) Uani 1 1 d . . .
H31 H 0.5490 0.1653 0.8366 0.044 Uiso 1 1 calc R . .
C32 C 0.5746(2) 0.0077(2) 0.84346(18) 0.0408(7) Uani 1 1 d . . .
H32 H 0.5863 -0.0149 0.8983 0.049 Uiso 1 1 calc R . .
C33 C 0.5748(2) -0.0523(2) 0.78063(17) 0.0367(7) Uani 1 1 d . . .
H33 H 0.5879 -0.1249 0.7862 0.044 Uiso 1 1 calc R . .
C41 C 0.6635(2) 0.2277(2) 0.56570(19) 0.0403(7) Uani 1 1 d . . .
H41 H 0.6567 0.2910 0.5880 0.048 Uiso 1 1 calc R . .
C42 C 0.7352(3) 0.1813(3) 0.4949(2) 0.0458(8) Uani 1 1 d . . .
H42 H 0.7880 0.2051 0.4586 0.055 Uiso 1 1 calc R . .
C43 C 0.7140(2) 0.0919(2) 0.48756(18) 0.0394(7) Uani 1 1 d . . .
H43 H 0.7513 0.0439 0.4435 0.047 Uiso 1 1 calc R . .
C101 C 0.2802(2) 0.2839(2) 0.45043(17) 0.0302(6) Uani 1 1 d . . .
H101 H 0.2417 0.3614 0.4519 0.036 Uiso 1 1 calc R . .
C102 C 0.2960(2) 0.24447(18) 0.53853(16) 0.0263(6) Uani 1 1 d . . .
C103 C 0.2140(2) 0.2193(2) 0.59453(16) 0.0307(6) Uani 1 1 d . . .
H103 H 0.1477 0.2274 0.5780 0.037 Uiso 1 1 calc R . .
C104 C 0.2284(2) 0.1825(2) 0.67459(17) 0.0325(6) Uani 1 1 d . . .
H104 H 0.1720 0.1654 0.7128 0.039 Uiso 1 1 calc R . .
C105 C 0.3256(2) 0.1708(2) 0.69884(17) 0.0311(6) Uani 1 1 d . . .
H105 H 0.3361 0.1444 0.7533 0.037 Uiso 1 1 calc R . .
C106 C 0.4070(2) 0.19752(19) 0.64361(17) 0.0279(6) Uani 1 1 d . . .
C107 C 0.3914(2) 0.23511(19) 0.56384(17) 0.0293(6) Uani 1 1 d . . .
H107 H 0.4465 0.2546 0.5263 0.035 Uiso 1 1 calc R . .
C108 C 0.5135(2) 0.1860(2) 0.66948(17) 0.0315(6) Uani 1 1 d . . .
H108 H 0.5021 0.2527 0.6952 0.038 Uiso 1 1 calc R . .
N11 N 0.24829(17) 0.13506(16) 0.41248(13) 0.0299(5) Uani 1 1 d . . .
N12 N 0.21175(17) 0.23974(16) 0.42204(13) 0.0281(5) Uani 1 1 d . . .
N21 N 0.45576(17) 0.16011(17) 0.37844(14) 0.0310(5) Uani 1 1 d . . .
N22 N 0.38408(18) 0.26071(17) 0.39074(14) 0.0320(5) Uani 1 1 d . . .
N31 N 0.55442(18) 0.00496(17) 0.71166(14) 0.0324(5) Uani 1 1 d . . .
N32 N 0.54178(17) 0.10262(17) 0.73095(14) 0.0310(5) Uani 1 1 d . . .
N41 N 0.63494(17) 0.08230(17) 0.55015(14) 0.0321(5) Uani 1 1 d . . .
N42 N 0.60451(18) 0.16764(17) 0.59781(14) 0.0326(5) Uani 1 1 d . . .
Cu2 Cu 1.01402(2) 0.60996(2) -0.082245(18) 0.02432(9) Uani 1 1 d . . .
F2 F 1.0000 0.5000 0.0000 0.0340(5) Uani 1 2 d S . .
C51 C 0.8616(2) 0.9402(2) -0.06277(18) 0.0360(7) Uani 1 1 d . . .
H51 H 0.8487 1.0009 -0.0337 0.043 Uiso 1 1 calc R . .
C52 C 0.8451(2) 0.9368(2) -0.14100(19) 0.0444(8) Uani 1 1 d . . .
H52 H 0.8181 0.9945 -0.1773 0.053 Uiso 1 1 calc R . .
C53 C 0.8758(2) 0.8318(2) -0.15680(17) 0.0383(7) Uani 1 1 d . . .
H53 H 0.8737 0.8059 -0.2074 0.046 Uiso 1 1 calc R . .
C61 C 1.1171(2) 0.7522(2) 0.07362(16) 0.0290(6) Uani 1 1 d . . .
H61 H 1.1036 0.8071 0.1096 0.035 Uiso 1 1 calc R . .
C62 C 1.2147(2) 0.6712(2) 0.05143(17) 0.0335(7) Uani 1 1 d . . .
H62 H 1.2819 0.6580 0.0687 0.040 Uiso 1 1 calc R . .
C63 C 1.1943(2) 0.6122(2) -0.00192(16) 0.0295(6) Uani 1 1 d . . .
H63 H 1.2478 0.5508 -0.0284 0.035 Uiso 1 1 calc R . .
C71 C 0.7921(3) 0.3934(2) 0.32321(17) 0.0414(7) Uani 1 1 d . . .
H71 H 0.7671 0.4186 0.3786 0.050 Uiso 1 1 calc R . .
C72 C 0.7771(3) 0.3120(2) 0.29473(18) 0.0434(8) Uani 1 1 d . . .
H72 H 0.7401 0.2689 0.3261 0.052 Uiso 1 1 calc R . .
C73 C 0.8268(2) 0.3047(2) 0.21083(17) 0.0332(7) Uani 1 1 d . . .
H73 H 0.8294 0.2541 0.1747 0.040 Uiso 1 1 calc R . .
C81 C 1.0775(2) 0.4991(2) 0.26764(17) 0.0329(7) Uani 1 1 d . . .
H81 H 1.0594 0.5337 0.3189 0.039 Uiso 1 1 calc R . .
C82 C 1.1795(2) 0.4605(2) 0.21785(18) 0.0377(7) Uani 1 1 d . . .
H82 H 1.2464 0.4622 0.2273 0.045 Uiso 1 1 calc R . .
C83 C 1.1652(2) 0.4178(2) 0.14996(17) 0.0331(6) Uani 1 1 d . . .
H83 H 1.2228 0.3840 0.1049 0.040 Uiso 1 1 calc R . .
C111 C 0.9258(2) 0.80097(19) 0.04610(15) 0.0236(6) Uani 1 1 d . . .
H111 H 0.9083 0.8619 0.0816 0.028 Uiso 1 1 calc R . .
C112 C 0.8570(2) 0.73718(19) 0.09025(15) 0.0230(6) Uani 1 1 d . . .
C113 C 0.7555(2) 0.7517(2) 0.07217(16) 0.0283(6) Uani 1 1 d . . .
H113 H 0.7266 0.8033 0.0321 0.034 Uiso 1 1 calc R . .
C114 C 0.6971(2) 0.6906(2) 0.11282(17) 0.0315(6) Uani 1 1 d . . .
H114 H 0.6279 0.7004 0.1003 0.038 Uiso 1 1 calc R . .
C115 C 0.7379(2) 0.6149(2) 0.17181(16) 0.0299(6) Uani 1 1 d . . .
H115 H 0.6973 0.5730 0.1993 0.036 Uiso 1 1 calc R . .
C116 C 0.8385(2) 0.60154(19) 0.18990(15) 0.0242(6) Uani 1 1 d . . .
C117 C 0.8971(2) 0.66244(18) 0.14974(14) 0.0226(6) Uani 1 1 d . . .
H117 H 0.9658 0.6531 0.1630 0.027 Uiso 1 1 calc R . .
C118 C 0.8867(2) 0.5179(2) 0.25320(15) 0.0266(6) Uani 1 1 d . . .
H118 H 0.8626 0.5500 0.3095 0.032 Uiso 1 1 calc R . .
N51 N 0.90884(17) 0.77210(17) -0.09144(13) 0.0298(5) Uani 1 1 d . . .
N52 N 0.89955(17) 0.84072(16) -0.03449(13) 0.0266(5) Uani 1 1 d . . .
N61 N 1.09017(16) 0.65296(15) -0.01093(12) 0.0237(5) Uani 1 1 d . . .
N62 N 1.04358(16) 0.74063(15) 0.03559(12) 0.0224(5) Uani 1 1 d . . .
N71 N 0.87023(17) 0.37788(16) 0.18730(13) 0.0276(5) Uani 1 1 d . . .
N72 N 0.84895(18) 0.43162(17) 0.25805(13) 0.0290(5) Uani 1 1 d . . .
N81 N 1.06001(17) 0.43077(16) 0.15707(12) 0.0260(5) Uani 1 1 d . . .
N82 N 1.00649(17) 0.47934(16) 0.23112(12) 0.0253(5) Uani 1 1 d . . .
B1 B 0.8427(3) 0.0273(3) 0.1792(2) 0.0379(8) Uani 1 1 d D . .
F11 F 0.76342(14) -0.00850(13) 0.16585(11) 0.0512(5) Uani 1 1 d D . .
F12 F 0.80380(15) 0.08191(13) 0.25305(11) 0.0559(5) Uani 1 1 d D . .
F13 F 0.93741(13) -0.05857(13) 0.18625(11) 0.0492(5) Uani 1 1 d D . .
F14 F 0.86629(16) 0.09021(15) 0.11237(12) 0.0617(5) Uani 1 1 d D . .
B2 B 0.4667(3) 0.5788(3) 0.1948(2) 0.0415(9) Uani 1 1 d . . .
F21 F 0.38785(14) 0.53487(14) 0.21500(12) 0.0554(5) Uani 1 1 d . . .
F22 F 0.43194(19) 0.66662(17) 0.14414(15) 0.0822(7) Uani 1 1 d . . .
F23 F 0.48132(18) 0.61195(18) 0.26554(14) 0.0884(8) Uani 1 1 d . . .
F24 F 0.56515(14) 0.50919(16) 0.15516(15) 0.0770(7) Uani 1 1 d . . .
B3A B 0.1368(6) 0.5776(5) 0.4657(4) 0.0303(15) Uani 0.640(4) 1 d PD A 1
F31A F 0.1250(11) 0.5156(10) 0.5371(7) 0.045(2) Uani 0.640(4) 1 d PD A 1
F32A F 0.0379(2) 0.6238(2) 0.43806(15) 0.0471(9) Uani 0.640(4) 1 d PD A 1
F33A F 0.2145(3) 0.5183(4) 0.4018(3) 0.0468(12) Uani 0.640(4) 1 d PD A 1
F34A F 0.1714(7) 0.6551(6) 0.4835(5) 0.048(2) Uani 0.640(4) 1 d PD A 1
B3B B 0.1723(9) 0.5542(10) 0.4892(8) 0.039(4) Uani 0.360(4) 1 d PD A 2
F31B F 0.1097(18) 0.5166(19) 0.5550(11) 0.040(3) Uani 0.360(4) 1 d PD A 2
F32B F 0.2849(4) 0.5102(4) 0.4875(3) 0.0585(18) Uani 0.360(4) 1 d PD A 2
F33B F 0.1556(7) 0.5291(7) 0.4153(5) 0.049(2) Uani 0.360(4) 1 d PD A 2
F34B F 0.1377(12) 0.6614(10) 0.4963(11) 0.042(3) Uani 0.360(4) 1 d PD A 2
C1S C 0.1243(3) 0.8611(2) 0.32409(17) 0.0388(7) Uani 1 1 d . . .
C2S C 0.0188(3) 0.9050(3) 0.3850(2) 0.0595(10) Uani 1 1 d . . .
H2S1 H 0.0177 0.9664 0.4106 0.089 Uiso 1 1 calc R . .
H2S2 H 0.0118 0.8524 0.4285 0.089 Uiso 1 1 calc R . .
H2S3 H -0.0428 0.9254 0.3560 0.089 Uiso 1 1 calc R . .
C3S C 0.1457(3) 0.7601(2) 0.2850(2) 0.0593(10) Uani 1 1 d . . .
H3S1 H 0.2102 0.7456 0.2390 0.089 Uiso 1 1 calc R . .
H3S2 H 0.0813 0.7653 0.2634 0.089 Uiso 1 1 calc R . .
H3S3 H 0.1596 0.7035 0.3271 0.089 Uiso 1 1 calc R . .
O1S O 0.19136(18) 0.90340(17) 0.30689(13) 0.0489(6) Uani 1 1 d . . .
C4S C 0.4893(3) 0.2479(3) 0.05415(18) 0.0437(8) Uani 1 1 d . . .
C5S C 0.4840(3) 0.3561(3) 0.0625(2) 0.0665(11) Uani 1 1 d . . .
H5S1 H 0.4961 0.3882 0.0068 0.100 Uiso 1 1 calc R . .
H5S2 H 0.5411 0.3539 0.0917 0.100 Uiso 1 1 calc R . .
H5S3 H 0.4113 0.3973 0.0945 0.100 Uiso 1 1 calc R . .
C6S C 0.6012(3) 0.1643(3) 0.0334(2) 0.0686(11) Uani 1 1 d . . .
H6S1 H 0.5934 0.0965 0.0345 0.103 Uiso 1 1 calc R . .
H6S2 H 0.6441 0.1635 0.0747 0.103 Uiso 1 1 calc R . .
H6S3 H 0.6392 0.1783 -0.0224 0.103 Uiso 1 1 calc R . .
O2S O 0.40665(19) 0.22902(18) 0.06177(16) 0.0642(7) Uani 1 1 d . . .
C7S C 0.4654(13) 0.4863(14) 0.5096(9) 0.0816(19) Uiso 0.25 1 d PD . 3
C8S C 0.5118(7) 0.4904(7) 0.4240(5) 0.0816(19) Uiso 0.50 1 d PD . 3
H8SA H 0.5663 0.5222 0.4147 0.122 Uiso 0.50 1 d PR . 3
H8SB H 0.5457 0.4202 0.4043 0.122 Uiso 0.50 1 d PR . 3
H8SC H 0.4546 0.5297 0.3943 0.122 Uiso 0.50 1 d PR . 3
O3S O 0.3969(9) 0.4476(8) 0.5269(7) 0.0816(19) Uiso 0.25 1 d PD B 3

loop_
_atom_site_aniso_label
_atom_site_aniso_U_11
_atom_site_aniso_U_22
_atom_site_aniso_U_33
_atom_site_aniso_U_23
_atom_site_aniso_U_13
_atom_site_aniso_U_12
Cu1 0.02495(18) 0.03165(19) 0.03167(19) 0.00270(15) -0.00538(14) -0.00899(15)
F1 0.089(2) 0.0343(13) 0.0639(17) 0.0145(12) -0.0548(16) -0.0252(14)
C11 0.0244(14) 0.0412(17) 0.0292(15) 0.0063(13) -0.0056(12) -0.0020(13)
C12 0.0258(15) 0.059(2) 0.0320(16) 0.0030(15) -0.0107(13) -0.0130(15)
C13 0.0345(16) 0.0461(18) 0.0293(15) -0.0035(13) -0.0073(13) -0.0168(14)
C21 0.0371(17) 0.0408(18) 0.0475(19) 0.0163(15) -0.0125(15) -0.0190(15)
C22 0.0362(18) 0.061(2) 0.0465(19) 0.0149(17) -0.0070(15) -0.0278(17)
C23 0.0254(15) 0.0487(19) 0.0402(17) 0.0009(15) -0.0042(13) -0.0151(14)
C31 0.0298(15) 0.0457(18) 0.0339(16) -0.0109(14) -0.0102(13) -0.0087(14)
C32 0.0377(17) 0.0501(19) 0.0325(16) 0.0007(15) -0.0118(14) -0.0114(15)
C33 0.0369(16) 0.0351(16) 0.0348(16) 0.0050(13) -0.0074(13) -0.0110(14)
C41 0.0403(18) 0.0440(18) 0.0479(19) 0.0127(15) -0.0222(15) -0.0239(15)
C42 0.0429(19) 0.058(2) 0.0475(19) 0.0194(17) -0.0161(16) -0.0326(17)
C43 0.0341(16) 0.0461(18) 0.0363(17) 0.0048(14) -0.0066(14) -0.0143(15)
C101 0.0262(14) 0.0239(14) 0.0363(15) 0.0032(12) -0.0048(12) -0.0063(12)
C102 0.0261(14) 0.0166(13) 0.0316(14) -0.0015(11) -0.0055(12) -0.0026(11)
C103 0.0231(14) 0.0328(15) 0.0349(15) -0.0081(13) -0.0056(12) -0.0070(12)
C104 0.0276(15) 0.0376(16) 0.0301(15) -0.0072(13) 0.0014(12) -0.0118(13)
C105 0.0328(15) 0.0315(15) 0.0266(14) -0.0087(12) -0.0040(12) -0.0079(13)
C106 0.0259(14) 0.0212(13) 0.0347(15) -0.0084(12) -0.0044(12) -0.0055(11)
C107 0.0279(14) 0.0219(14) 0.0373(16) -0.0028(12) -0.0040(12) -0.0090(12)
C108 0.0313(15) 0.0263(14) 0.0366(16) -0.0023(12) -0.0090(13) -0.0086(12)
N11 0.0264(12) 0.0286(12) 0.0315(12) -0.0039(10) -0.0056(10) -0.0057(10)
N12 0.0248(12) 0.0278(12) 0.0273(12) 0.0033(10) -0.0056(10) -0.0055(10)
N21 0.0238(12) 0.0320(13) 0.0341(13) -0.0001(10) -0.0039(10) -0.0081(10)
N22 0.0275(12) 0.0303(13) 0.0360(13) 0.0080(11) -0.0067(10) -0.0100(11)
N31 0.0331(13) 0.0282(12) 0.0320(13) -0.0043(10) -0.0051(10) -0.0065(11)
N32 0.0283(12) 0.0311(13) 0.0327(13) -0.0030(10) -0.0078(10) -0.0082(10)
N41 0.0231(12) 0.0364(13) 0.0359(13) 0.0022(11) -0.0047(10) -0.0113(11)
N42 0.0290(13) 0.0328(13) 0.0401(14) 0.0046(11) -0.0140(11) -0.0132(11)
Cu2 0.02587(17) 0.02866(18) 0.02185(17) -0.00141(13) -0.00687(13) -0.01233(14)
F2 0.0555(14) 0.0375(12) 0.0203(11) 0.0044(9) -0.0103(10) -0.0295(11)
C51 0.0321(16) 0.0266(15) 0.0482(18) 0.0087(13) -0.0119(14) -0.0097(13)
C52 0.0413(18) 0.0434(19) 0.0470(19) 0.0236(15) -0.0196(15) -0.0142(15)
C53 0.0380(17) 0.0495(19) 0.0273(15) 0.0058(14) -0.0117(13) -0.0147(15)
C61 0.0340(15) 0.0348(15) 0.0262(14) -0.0022(12) -0.0071(12) -0.0205(13)
C62 0.0281(15) 0.0429(17) 0.0355(16) -0.0026(13) -0.0126(13) -0.0154(13)
C63 0.0241(14) 0.0319(15) 0.0316(15) -0.0028(12) -0.0070(12) -0.0079(12)
C71 0.059(2) 0.055(2) 0.0207(14) 0.0044(14) -0.0030(14) -0.0371(17)
C72 0.061(2) 0.058(2) 0.0288(16) 0.0092(15) -0.0078(15) -0.0449(18)
C73 0.0421(17) 0.0353(16) 0.0325(15) 0.0027(13) -0.0102(13) -0.0249(14)
C81 0.0491(18) 0.0325(15) 0.0273(15) 0.0054(12) -0.0206(14) -0.0205(14)
C82 0.0414(18) 0.0435(17) 0.0406(17) 0.0089(14) -0.0219(15) -0.0242(15)
C83 0.0291(15) 0.0397(16) 0.0346(16) 0.0037(13) -0.0093(13) -0.0166(13)
C111 0.0243(13) 0.0206(13) 0.0240(13) -0.0034(11) -0.0051(11) -0.0050(11)
C112 0.0235(13) 0.0223(13) 0.0213(13) -0.0073(11) -0.0009(11) -0.0065(11)
C113 0.0250(14) 0.0284(14) 0.0290(14) -0.0026(12) -0.0055(12) -0.0063(12)
C114 0.0183(13) 0.0379(16) 0.0374(16) -0.0081(13) -0.0027(12) -0.0089(12)
C115 0.0266(14) 0.0325(15) 0.0315(15) -0.0075(12) 0.0027(12) -0.0151(12)
C116 0.0265(14) 0.0251(14) 0.0208(13) -0.0065(11) -0.0005(11) -0.0102(12)
C117 0.0209(13) 0.0249(13) 0.0211(13) -0.0081(11) -0.0014(10) -0.0069(11)
C118 0.0344(15) 0.0316(15) 0.0185(13) -0.0045(11) -0.0013(11) -0.0187(13)
N51 0.0308(12) 0.0332(13) 0.0238(12) -0.0009(10) -0.0066(10) -0.0092(10)
N52 0.0282(12) 0.0239(12) 0.0270(12) 0.0018(10) -0.0062(10) -0.0090(10)
N61 0.0240(11) 0.0246(11) 0.0238(11) -0.0057(9) -0.0049(9) -0.0087(9)
N62 0.0251(11) 0.0224(11) 0.0223(11) -0.0006(9) -0.0053(9) -0.0113(9)
N71 0.0310(12) 0.0312(12) 0.0240(11) -0.0043(10) -0.0038(10) -0.0152(10)
N72 0.0385(13) 0.0343(13) 0.0201(11) -0.0012(10) -0.0032(10) -0.0211(11)
N81 0.0284(12) 0.0321(12) 0.0205(11) -0.0007(9) -0.0061(9) -0.0137(10)
N82 0.0329(12) 0.0278(12) 0.0203(11) 0.0020(9) -0.0085(9) -0.0156(10)
B1 0.0382(19) 0.0317(18) 0.040(2) -0.0092(16) 0.0001(16) -0.0111(16)
F11 0.0453(10) 0.0446(10) 0.0699(13) -0.0034(9) -0.0183(9) -0.0191(9)
F12 0.0563(11) 0.0490(11) 0.0571(12) -0.0274(9) 0.0089(9) -0.0181(9)
F13 0.0415(10) 0.0432(10) 0.0563(11) -0.0165(9) -0.0128(9) -0.0020(8)
F14 0.0705(14) 0.0596(12) 0.0555(12) 0.0089(10) -0.0070(10) -0.0303(11)
B2 0.0335(19) 0.045(2) 0.053(2) -0.0112(19) -0.0075(17) -0.0196(17)
F21 0.0476(11) 0.0554(11) 0.0719(13) -0.0105(10) -0.0020(10) -0.0320(10)
F22 0.0794(16) 0.0695(15) 0.0953(17) 0.0186(13) -0.0089(13) -0.0348(13)
F23 0.0832(16) 0.1100(18) 0.0907(17) -0.0552(15) -0.0140(13) -0.0442(15)
F24 0.0356(11) 0.0754(14) 0.1216(19) -0.0525(14) -0.0008(11) -0.0174(10)
B3A 0.044(4) 0.024(3) 0.023(4) -0.002(3) -0.006(3) -0.013(3)
F31A 0.058(5) 0.041(3) 0.037(4) 0.004(3) 0.001(3) -0.028(3)
F32A 0.0435(17) 0.0568(19) 0.0348(15) -0.0064(13) -0.0117(13) -0.0077(14)
F33A 0.052(2) 0.0330(17) 0.0409(19) -0.0023(14) 0.000(2) -0.004(2)
F34A 0.079(6) 0.048(3) 0.036(3) 0.001(2) -0.017(4) -0.041(3)
B3B 0.048(9) 0.042(8) 0.031(8) -0.008(6) -0.022(6) -0.010(7)
F31B 0.028(4) 0.044(5) 0.040(7) 0.007(5) 0.001(5) -0.012(4)
F32B 0.040(3) 0.082(4) 0.050(3) -0.023(3) -0.003(2) -0.016(3)
F33B 0.092(6) 0.040(4) 0.031(4) 0.003(3) -0.034(4) -0.030(5)
F34B 0.053(7) 0.025(4) 0.044(5) -0.006(3) 0.012(4) -0.020(4)
C1S 0.0487(19) 0.0433(18) 0.0287(16) 0.0104(14) -0.0204(14) -0.0172(16)
C2S 0.054(2) 0.080(3) 0.050(2) -0.0110(19) -0.0029(18) -0.033(2)
C3S 0.088(3) 0.050(2) 0.048(2) 0.0033(17) -0.030(2) -0.025(2)
O1S 0.0492(13) 0.0559(14) 0.0472(13) 0.0066(11) -0.0130(11) -0.0255(12)
C4S 0.0445(19) 0.057(2) 0.0337(17) 0.0065(15) -0.0133(15) -0.0222(17)
C5S 0.062(2) 0.075(3) 0.067(2) -0.032(2) 0.0102(19) -0.035(2)
C6S 0.052(2) 0.061(2) 0.087(3) 0.011(2) -0.016(2) -0.017(2)
O2S 0.0503(15) 0.0606(16) 0.0914(19) 0.0175(14) -0.0296(14) -0.0273(13)

loop_
_atom_type_symbol
_atom_type_description
_atom_type_scat_dispersion_real
_atom_type_scat_dispersion_imag
_atom_type_scat_source
C C 0.0033 0.0016 'International Tables Vol C Tables 4.2.6.8 and 6.1.1.4'
H H 0.0000 0.0000 'International Tables Vol C Tables 4.2.6.8 and 6.1.1.4'
B B 0.0013 0.0007 'International Tables Vol C Tables 4.2.6.8 and 6.1.1.4'
N N 0.0061 0.0033 'International Tables Vol C Tables 4.2.6.8 and 6.1.1.4'
F F 0.0171 0.0103 'International Tables Vol C Tables 4.2.6.8 and 6.1.1.4'
Cu Cu 0.3201 1.2651 'International Tables Vol C Tables 4.2.6.8 and 6.1.1.4'
O O 0.0106 0.0060 'International Tables Vol C Tables 4.2.6.8 and 6.1.1.4'

loop_
_geom_angle_atom_site_label_1
_geom_angle_atom_site_label_2
_geom_angle_atom_site_label_3
_geom_angle
_geom_angle_site_symmetry_1
_geom_angle_site_symmetry_3
_geom_angle_publ_flag
F1 Cu1 N21 91.98(6) . . ?
F1 Cu1 N41 90.33(6) . 2_656 ?
N21 Cu1 N41 177.56(9) . 2_656 ?
F1 Cu1 N11 133.94(6) . . ?
N21 Cu1 N11 87.96(9) . . ?
N41 Cu1 N11 89.88(9) 2_656 . ?
F1 Cu1 N31 133.55(6) . 2_656 ?
N21 Cu1 N31 90.09(9) . 2_656 ?
N41 Cu1 N31 88.87(9) 2_656 2_656 ?
N11 Cu1 N31 92.50(8) . 2_656 ?
Cu1 F1 Cu1 179.997(1) . 2_656 ?
N12 C11 C12 106.9(2) . . ?
N12 C11 H11 126.6 . . ?
C12 C11 H11 126.6 . . ?
C11 C12 C13 105.7(2) . . ?
C11 C12 H12 127.1 . . ?
C13 C12 H12 127.1 . . ?
N11 C13 C12 111.1(3) . . ?
N11 C13 H13 124.4 . . ?
C12 C13 H13 124.4 . . ?
N22 C21 C22 107.3(3) . . ?
N22 C21 H21 126.3 . . ?
C22 C21 H21 126.3 . . ?
C21 C22 C23 105.6(3) . . ?
C21 C22 H22 127.2 . . ?
C23 C22 H22 127.2 . . ?
N21 C23 C22 110.9(3) . . ?
N21 C23 H23 124.6 . . ?
C22 C23 H23 124.6 . . ?
N32 C31 C32 107.3(2) . . ?
N32 C31 H31 126.4 . . ?
C32 C31 H31 126.4 . . ?
C31 C32 C33 105.4(3) . . ?
C31 C32 H32 127.3 . . ?
C33 C32 H32 127.3 . . ?
N31 C33 C32 111.3(3) . . ?
N31 C33 H33 124.3 . . ?
C32 C33 H33 124.3 . . ?
N42 C41 C42 107.5(3) . . ?
N42 C41 H41 126.2 . . ?
C42 C41 H41 126.2 . . ?
C41 C42 C43 105.1(3) . . ?
C41 C42 H42 127.4 . . ?
C43 C42 H42 127.4 . . ?
N41 C43 C42 111.3(3) . . ?
N41 C43 H43 124.3 . . ?
C42 C43 H43 124.3 . . ?
N12 C101 N22 109.1(2) . . ?
N12 C101 C102 110.9(2) . . ?
N22 C101 C102 112.3(2) . . ?
N12 C101 H101 108.1 . . ?
N22 C101 H101 108.1 . . ?
C102 C101 H101 108.1 . . ?
C103 C102 C107 119.5(2) . . ?
C103 C102 C101 120.1(2) . . ?
C107 C102 C101 120.4(2) . . ?
C102 C103 C104 120.4(2) . . ?
C102 C103 H103 119.8 . . ?
C104 C103 H103 119.8 . . ?
C103 C104 C105 119.8(3) . . ?
C103 C104 H104 120.1 . . ?
C105 C104 H104 120.1 . . ?
C106 C105 C104 120.1(3) . . ?
C106 C105 H105 120.0 . . ?
C104 C105 H105 120.0 . . ?
C105 C106 C107 119.6(2) . . ?
C105 C106 C108 120.7(2) . . ?
C107 C106 C108 119.7(3) . . ?
C102 C107 C106 120.6(3) . . ?
C102 C107 H107 119.7 . . ?
C106 C107 H107 119.7 . . ?
N32 C108 N42 109.5(2) . . ?
N32 C108 C106 111.5(2) . . ?
N42 C108 C106 111.4(2) . . ?
N32 C108 H108 108.1 . . ?
N42 C108 H108 108.1 . . ?
C106 C108 H108 108.1 . . ?
C13 N11 N12 104.7(2) . . ?
C13 N11 Cu1 132.25(18) . . ?
N12 N11 Cu1 121.93(16) . . ?
C11 N12 N11 111.6(2) . . ?
C11 N12 C101 129.2(2) . . ?
N11 N12 C101 119.1(2) . . ?
C23 N21 N22 105.2(2) . . ?
C23 N21 Cu1 129.20(19) . . ?
N22 N21 Cu1 123.29(17) . . ?
C21 N22 N21 111.0(2) . . ?
C21 N22 C101 128.4(2) . . ?
N21 N22 C101 120.6(2) . . ?
C33 N31 N32 104.6(2) . . ?
C33 N31 Cu1 131.48(18) . 2_656 ?
N32 N31 Cu1 120.72(17) . 2_656 ?
C31 N32 N31 111.4(2) . . ?
C31 N32 C108 129.9(2) . . ?
N31 N32 C108 118.6(2) . . ?
C43 N41 N42 104.8(2) . . ?
C43 N41 Cu1 130.0(2) . 2_656 ?
N42 N41 Cu1 124.21(17) . 2_656 ?
C41 N42 N41 111.2(2) . . ?
C41 N42 C108 129.0(2) . . ?
N41 N42 C108 119.7(2) . . ?
F2 Cu2 N61 89.61(6) . . ?
F2 Cu2 N81 92.22(6) . 2_765 ?
N61 Cu2 N81 178.04(9) . 2_765 ?
F2 Cu2 N71 135.80(6) . 2_765 ?
N61 Cu2 N71 90.18(8) . 2_765 ?
N81 Cu2 N71 88.01(8) 2_765 2_765 ?
F2 Cu2 N51 131.11(6) . . ?
N61 Cu2 N51 88.32(8) . . ?
N81 Cu2 N51 91.01(8) 2_765 . ?
N71 Cu2 N51 93.06(8) 2_765 . ?
Cu2 F2 Cu2 179.999(1) . 2_765 ?
N52 C51 C52 106.7(3) . . ?
N52 C51 H51 126.6 . . ?
C52 C51 H51 126.6 . . ?
C51 C52 C53 105.8(3) . . ?
C51 C52 H52 127.1 . . ?
C53 C52 H52 127.1 . . ?
N51 C53 C52 111.1(3) . . ?
N51 C53 H53 124.5 . . ?
C52 C53 H53 124.5 . . ?
N62 C61 C62 107.9(2) . . ?
N62 C61 H61 126.0 . . ?
C62 C61 H61 126.0 . . ?
C61 C62 C63 105.0(2) . . ?
C61 C62 H62 127.5 . . ?
C63 C62 H62 127.5 . . ?
N61 C63 C62 111.1(2) . . ?
N61 C63 H63 124.5 . . ?
C62 C63 H63 124.5 . . ?
N72 C71 C72 107.1(2) . . ?
N72 C71 H71 126.5 . . ?
C72 C71 H71 126.5 . . ?
C71 C72 C73 105.9(3) . . ?
C71 C72 H72 127.1 . . ?
C73 C72 H72 127.1 . . ?
N71 C73 C72 111.1(2) . . ?
N71 C73 H73 124.5 . . ?
C72 C73 H73 124.5 . . ?
N82 C81 C82 107.7(2) . . ?
N82 C81 H81 126.1 . . ?
C82 C81 H81 126.1 . . ?
C81 C82 C83 105.4(2) . . ?
C81 C82 H82 127.3 . . ?
C83 C82 H82 127.3 . . ?
N81 C83 C82 110.7(2) . . ?
N81 C83 H83 124.7 . . ?
C82 C83 H83 124.7 . . ?
N52 C111 N62 109.5(2) . . ?
N52 C111 C112 111.6(2) . . ?
N62 C111 C112 111.7(2) . . ?
N52 C111 H111 108.0 . . ?
N62 C111 H111 108.0 . . ?
C112 C111 H111 108.0 . . ?
C117 C112 C113 119.4(2) . . ?
C117 C112 C111 118.9(2) . . ?
C113 C112 C111 121.8(2) . . ?
C114 C113 C112 119.6(3) . . ?
C114 C113 H113 120.2 . . ?
C112 C113 H113 120.2 . . ?
C113 C114 C115 121.0(2) . . ?
C113 C114 H114 119.5 . . ?
C115 C114 H114 119.5 . . ?
C116 C115 C114 119.1(3) . . ?
C116 C115 H115 120.5 . . ?
C114 C115 H115 120.5 . . ?
C117 C116 C115 120.3(2) . . ?
C117 C116 C118 119.3(2) . . ?
C115 C116 C118 120.4(2) . . ?
C116 C117 C112 120.7(2) . . ?
C116 C117 H117 119.7 . . ?
C112 C117 H117 119.7 . . ?
N72 C118 N82 109.5(2) . . ?
N72 C118 C116 111.8(2) . . ?
N82 C118 C116 110.1(2) . . ?
N72 C118 H118 108.5 . . ?
N82 C118 H118 108.5 . . ?
C116 C118 H118 108.5 . . ?
C53 N51 N52 104.4(2) . . ?
C53 N51 Cu2 131.57(18) . . ?
N52 N51 Cu2 120.00(15) . . ?
C51 N52 N51 112.0(2) . . ?
C51 N52 C111 129.3(2) . . ?
N51 N52 C111 118.64(19) . . ?
C63 N61 N62 105.33(19) . . ?
C63 N61 Cu2 130.21(17) . . ?
N62 N61 Cu2 124.26(15) . . ?
C61 N62 N61 110.7(2) . . ?
C61 N62 C111 128.6(2) . . ?
N61 N62 C111 120.38(18) . . ?
C73 N71 N72 104.9(2) . . ?
C73 N71 Cu2 130.73(17) . 2_765 ?
N72 N71 Cu2 122.00(16) . 2_765 ?
C71 N72 N71 111.1(2) . . ?
C71 N72 C118 130.3(2) . . ?
N71 N72 C118 118.6(2) . . ?
C83 N81 N82 105.7(2) . . ?
C83 N81 Cu2 130.66(18) . 2_765 ?
N82 N81 Cu2 123.68(16) . 2_765 ?
C81 N82 N81 110.5(2) . . ?
C81 N82 C118 128.6(2) . . ?
N81 N82 C118 119.93(19) . . ?
F14 B1 F12 110.7(3) . . ?
F14 B1 F13 109.7(3) . . ?
F12 B1 F13 109.1(3) . . ?
F14 B1 F11 109.4(3) . . ?
F12 B1 F11 109.4(3) . . ?
F13 B1 F11 108.4(2) . . ?
F21 B2 F24 111.1(3) . . ?
F21 B2 F23 110.2(3) . . ?
F24 B2 F23 109.1(3) . . ?
F21 B2 F22 109.6(3) . . ?
F24 B2 F22 110.1(3) . . ?
F23 B2 F22 106.5(3) . . ?
F33A B3A F31A 110.4(7) . . ?
F33A B3A F32A 107.8(5) . . ?
F31A B3A F32A 111.2(7) . . ?
F33A B3A F34A 108.7(6) . . ?
F31A B3A F34A 109.3(8) . . ?
F32A B3A F34A 109.4(6) . . ?
F33B B3B F34B 111.1(12) . . ?
F33B B3B F31B 107.8(14) . . ?
F34B B3B F31B 108.2(14) . . ?
F33B B3B F32B 107.3(8) . . ?
F34B B3B F32B 109.0(10) . . ?
F31B B3B F32B 113.3(13) . . ?
O1S C1S C2S 122.1(3) . . ?
O1S C1S C3S 120.9(3) . . ?
C2S C1S C3S 117.0(3) . . ?
C1S C2S H2S1 109.5 . . ?
C1S C2S H2S2 109.5 . . ?
H2S1 C2S H2S2 109.5 . . ?
C1S C2S H2S3 109.5 . . ?
H2S1 C2S H2S3 109.5 . . ?
H2S2 C2S H2S3 109.5 . . ?
C1S C3S H3S1 109.5 . . ?
C1S C3S H3S2 109.5 . . ?
H3S1 C3S H3S2 109.5 . . ?
C1S C3S H3S3 109.5 . . ?
H3S1 C3S H3S3 109.5 . . ?
H3S2 C3S H3S3 109.5 . . ?
O2S C4S C5S 121.2(3) . . ?
O2S C4S C6S 121.3(3) . . ?
C5S C4S C6S 117.5(3) . . ?
C4S C5S H5S1 109.5 . . ?
C4S C5S H5S2 109.5 . . ?
H5S1 C5S H5S2 109.5 . . ?
C4S C5S H5S3 109.5 . . ?
H5S1 C5S H5S3 109.5 . . ?
H5S2 C5S H5S3 109.5 . . ?
C4S C6S H6S1 109.5 . . ?
C4S C6S H6S2 109.5 . . ?
H6S1 C6S H6S2 109.5 . . ?
C4S C6S H6S3 109.5 . . ?
H6S1 C6S H6S3 109.5 . . ?
H6S2 C6S H6S3 109.5 . . ?
C7S C7S O3S 174(3) 2_666 . ?
C7S C7S C8S 71.3(15) 2_666 2_666 ?
O3S C7S C8S 111.8(14) . 2_666 ?
C7S C7S C8S 61.0(13) 2_666 . ?
O3S C7S C8S 115.7(14) . . ?
C8S C7S C8S 132.3(12) 2_666 . ?
C7S C8S C7S 47.7(12) 2_666 . ?
C7S C8S H8SA 63.7 2_666 . ?
C7S C8S H8SA 111.1 . . ?
C7S C8S H8SB 119.7 2_666 . ?
C7S C8S H8SB 108.0 . . ?
H8SA C8S H8SB 109.5 . . ?
C7S C8S H8SC 129.9 2_666 . ?
C7S C8S H8SC 109.2 . . ?
H8SA C8S H8SC 109.5 . . ?
H8SB C8S H8SC 109.5 . . ?

loop_
_geom_bond_atom_site_label_1
_geom_bond_atom_site_label_2
_geom_bond_distance
_geom_bond_site_symmetry_2
_geom_bond_publ_flag
Cu1 F1 1.9194(3) . ?
Cu1 N21 1.977(2) . ?
Cu1 N41 1.978(2) 2_656 ?
Cu1 N11 2.117(2) . ?
Cu1 N31 2.131(2) 2_656 ?
F1 Cu1 1.9194(3) 2_656 ?
C11 N12 1.347(3) . ?
C11 C12 1.361(4) . ?
C11 H11 0.9500 . ?
C12 C13 1.387(4) . ?
C12 H12 0.9500 . ?
C13 N11 1.331(3) . ?
C13 H13 0.9500 . ?
C21 N22 1.348(3) . ?
C21 C22 1.374(4) . ?
C21 H21 0.9500 . ?
C22 C23 1.391(4) . ?
C22 H22 0.9500 . ?
C23 N21 1.337(3) . ?
C23 H23 0.9500 . ?
C31 N32 1.346(3) . ?
C31 C32 1.360(4) . ?
C31 H31 0.9500 . ?
C32 C33 1.390(4) . ?
C32 H32 0.9500 . ?
C33 N31 1.332(3) . ?
C33 H33 0.9500 . ?
C41 N42 1.340(3) . ?
C41 C42 1.368(4) . ?
C41 H41 0.9500 . ?
C42 C43 1.390(4) . ?
C42 H42 0.9500 . ?
C43 N41 1.331(3) . ?
C43 H43 0.9500 . ?
C101 N12 1.449(3) . ?
C101 N22 1.450(3) . ?
C101 C102 1.523(4) . ?
C101 H101 1.0000 . ?
C102 C103 1.386(4) . ?
C102 C107 1.387(3) . ?
C103 C104 1.387(4) . ?
C103 H103 0.9500 . ?
C104 C105 1.392(3) . ?
C104 H104 0.9500 . ?
C105 C106 1.387(4) . ?
C105 H105 0.9500 . ?
C106 C107 1.389(4) . ?
C106 C108 1.524(3) . ?
C107 H107 0.9500 . ?
C108 N32 1.446(3) . ?
C108 N42 1.452(3) . ?
C108 H108 1.0000 . ?
N11 N12 1.357(3) . ?
N21 N22 1.366(3) . ?
N31 N32 1.359(3) . ?
N31 Cu1 2.131(2) 2_656 ?
N41 N42 1.364(3) . ?
N41 Cu1 1.978(2) 2_656 ?
Cu2 F2 1.9574(3) . ?
Cu2 N61 1.9767(19) . ?
Cu2 N81 1.9815(19) 2_765 ?
Cu2 N71 2.076(2) 2_765 ?
Cu2 N51 2.165(2) . ?
F2 Cu2 1.9574(3) 2_765 ?
C51 N52 1.347(3) . ?
C51 C52 1.360(4) . ?
C51 H51 0.9500 . ?
C52 C53 1.389(4) . ?
C52 H52 0.9500 . ?
C53 N51 1.335(3) . ?
C53 H53 0.9500 . ?
C61 N62 1.342(3) . ?
C61 C62 1.365(4) . ?
C61 H61 0.9500 . ?
C62 C63 1.392(3) . ?
C62 H62 0.9500 . ?
C63 N61 1.329(3) . ?
C63 H63 0.9500 . ?
C71 N72 1.345(3) . ?
C71 C72 1.361(4) . ?
C71 H71 0.9500 . ?
C72 C73 1.382(4) . ?
C72 H72 0.9500 . ?
C73 N71 1.328(3) . ?
C73 H73 0.9500 . ?
C81 N82 1.350(3) . ?
C81 C82 1.360(4) . ?
C81 H81 0.9500 . ?
C82 C83 1.397(4) . ?
C82 H82 0.9500 . ?
C83 N81 1.328(3) . ?
C83 H83 0.9500 . ?
C111 N52 1.445(3) . ?
C111 N62 1.459(3) . ?
C111 C112 1.521(3) . ?
C111 H111 1.0000 . ?
C112 C117 1.385(3) . ?
C112 C113 1.392(3) . ?
C113 C114 1.380(4) . ?
C113 H113 0.9500 . ?
C114 C115 1.388(4) . ?
C114 H114 0.9500 . ?
C115 C116 1.384(3) . ?
C115 H115 0.9500 . ?
C116 C117 1.377(3) . ?
C116 C118 1.524(3) . ?
C117 H117 0.9500 . ?
C118 N72 1.448(3) . ?
C118 N82 1.455(3) . ?
C118 H118 1.0000 . ?
N51 N52 1.356(3) . ?
N61 N62 1.362(3) . ?
N71 N72 1.363(3) . ?
N71 Cu2 2.076(2) 2_765 ?
N81 N82 1.363(3) . ?
N81 Cu2 1.9814(19) 2_765 ?
B1 F14 1.380(4) . ?
B1 F12 1.387(3) . ?
B1 F13 1.392(4) . ?
B1 F11 1.392(4) . ?
B2 F21 1.366(4) . ?
B2 F24 1.369(4) . ?
B2 F23 1.373(4) . ?
B2 F22 1.386(4) . ?
B3A F33A 1.379(7) . ?
B3A F31A 1.391(9) . ?
B3A F32A 1.393(7) . ?
B3A F34A 1.395(8) . ?
B3B F33B 1.384(10) . ?
B3B F34B 1.386(12) . ?
B3B F31B 1.389(13) . ?
B3B F32B 1.391(11) . ?
C1S O1S 1.212(3) . ?
C1S C2S 1.483(4) . ?
C1S C3S 1.500(4) . ?
C2S H2S1 0.9800 . ?
C2S H2S2 0.9800 . ?
C2S H2S3 0.9800 . ?
C3S H3S1 0.9800 . ?
C3S H3S2 0.9800 . ?
C3S H3S3 0.9800 . ?
C4S O2S 1.204(3) . ?
C4S C5S 1.490(4) . ?
C4S C6S 1.498(4) . ?
C5S H5S1 0.9800 . ?
C5S H5S2 0.9800 . ?
C5S H5S3 0.9800 . ?
C6S H6S1 0.9800 . ?
C6S H6S2 0.9800 . ?
C6S H6S3 0.9800 . ?
C7S C7S 1.10(3) 2_666 ?
C7S O3S 1.191(13) . ?
C7S C8S 1.297(17) 2_666 ?
C7S C8S 1.406(14) . ?
C8S C7S 1.298(17) 2_666 ?
C8S H8SA 0.9599 . ?
C8S H8SB 0.9601 . ?
C8S H8SC 0.9600 . ?

loop_
_geom_torsion_atom_site_label_1
_geom_torsion_atom_site_label_2
_geom_torsion_atom_site_label_3
_geom_torsion_atom_site_label_4
_geom_torsion
_geom_torsion_site_symmetry_1
_geom_torsion_site_symmetry_2
_geom_torsion_site_symmetry_3
_geom_torsion_site_symmetry_4
_geom_torsion_publ_flag
N12 C11 C12 C13 0.2(3) . . . . ?
C11 C12 C13 N11 0.5(3) . . . . ?
N22 C21 C22 C23 0.2(3) . . . . ?
C21 C22 C23 N21 -0.1(3) . . . . ?
N32 C31 C32 C33 0.5(3) . . . . ?
C31 C32 C33 N31 -0.6(3) . . . . ?
N42 C41 C42 C43 0.4(3) . . . . ?
C41 C42 C43 N41 -0.6(3) . . . . ?
N12 C101 C102 C103 -30.7(3) . . . . ?
N22 C101 C102 C103 -153.1(2) . . . . ?
N12 C101 C102 C107 150.4(2) . . . . ?
N22 C101 C102 C107 28.0(3) . . . . ?
C107 C102 C103 C104 -1.7(4) . . . . ?
C101 C102 C103 C104 179.4(2) . . . . ?
C102 C103 C104 C105 0.0(4) . . . . ?
C103 C104 C105 C106 1.1(4) . . . . ?
C104 C105 C106 C107 -0.6(4) . . . . ?
C104 C105 C106 C108 179.5(2) . . . . ?
C103 C102 C107 C106 2.2(4) . . . . ?
C101 C102 C107 C106 -178.9(2) . . . . ?
C105 C106 C107 C102 -1.1(4) . . . . ?
C108 C106 C107 C102 178.9(2) . . . . ?
C105 C106 C108 N32 29.2(3) . . . . ?
C107 C106 C108 N32 -150.8(2) . . . . ?
C105 C106 C108 N42 151.9(2) . . . . ?
C107 C106 C108 N42 -28.1(3) . . . . ?
C12 C13 N11 N12 -1.0(3) . . . . ?
C12 C13 N11 Cu1 -168.65(19) . . . . ?
F1 Cu1 N11 C13 -129.1(2) . . . . ?
N21 Cu1 N11 C13 140.1(3) . . . . ?
N41 Cu1 N11 C13 -38.7(3) 2_656 . . . ?
N31 Cu1 N11 C13 50.1(3) 2_656 . . . ?
F1 Cu1 N11 N12 65.1(2) . . . . ?
N21 Cu1 N11 N12 -25.74(19) . . . . ?
N41 Cu1 N11 N12 155.39(19) 2_656 . . . ?
N31 Cu1 N11 N12 -115.74(19) 2_656 . . . ?
C12 C11 N12 N11 -0.9(3) . . . . ?
C12 C11 N12 C101 -178.4(2) . . . . ?
C13 N11 N12 C11 1.2(3) . . . . ?
Cu1 N11 N12 C11 170.41(17) . . . . ?
C13 N11 N12 C101 179.0(2) . . . . ?
Cu1 N11 N12 C101 -11.8(3) . . . . ?
N22 C101 N12 C11 -122.0(3) . . . . ?
C102 C101 N12 C11 113.8(3) . . . . ?
N22 C101 N12 N11 60.7(3) . . . . ?
C102 C101 N12 N11 -63.6(3) . . . . ?
C22 C23 N21 N22 0.0(3) . . . . ?
C22 C23 N21 Cu1 163.0(2) . . . . ?
F1 Cu1 N21 C23 89.1(2) . . . . ?
N11 Cu1 N21 C23 -137.0(2) . . . . ?
N31 Cu1 N21 C23 -44.5(2) 2_656 . . . ?
F1 Cu1 N21 N22 -110.57(19) . . . . ?
N11 Cu1 N21 N22 23.34(19) . . . . ?
N31 Cu1 N21 N22 115.85(19) 2_656 . . . ?
C22 C21 N22 N21 -0.2(3) . . . . ?
C22 C21 N22 C101 179.4(2) . . . . ?
C23 N21 N22 C21 0.1(3) . . . . ?
Cu1 N21 N22 C21 -164.18(18) . . . . ?
C23 N21 N22 C101 -179.5(2) . . . . ?
Cu1 N21 N22 C101 16.2(3) . . . . ?
N12 C101 N22 C21 115.3(3) . . . . ?
C102 C101 N22 C21 -121.2(3) . . . . ?
N12 C101 N22 N21 -65.1(3) . . . . ?
C102 C101 N22 N21 58.3(3) . . . . ?
C32 C33 N31 N32 0.4(3) . . . . ?
C32 C33 N31 Cu1 159.7(2) . . . 2_656 ?
C32 C31 N32 N31 -0.3(3) . . . . ?
C32 C31 N32 C108 176.5(3) . . . . ?
C33 N31 N32 C31 0.0(3) . . . . ?
Cu1 N31 N32 C31 -162.08(17) 2_656 . . . ?
C33 N31 N32 C108 -177.3(2) . . . . ?
Cu1 N31 N32 C108 20.7(3) 2_656 . . . ?
N42 C108 N32 C31 116.8(3) . . . . ?
C106 C108 N32 C31 -119.4(3) . . . . ?
N42 C108 N32 N31 -66.6(3) . . . . ?
C106 C108 N32 N31 57.2(3) . . . . ?
C42 C43 N41 N42 0.5(3) . . . . ?
C42 C43 N41 Cu1 -168.32(19) . . . 2_656 ?
C42 C41 N42 N41 -0.1(3) . . . . ?
C42 C41 N42 C108 -175.8(2) . . . . ?
C43 N41 N42 C41 -0.3(3) . . . . ?
Cu1 N41 N42 C41 169.41(17) 2_656 . . . ?
C43 N41 N42 C108 175.9(2) . . . . ?
Cu1 N41 N42 C108 -14.4(3) 2_656 . . . ?
N32 C108 N42 C41 -120.3(3) . . . . ?
C106 C108 N42 C41 115.8(3) . . . . ?
N32 C108 N42 N41 64.2(3) . . . . ?
C106 C108 N42 N41 -59.6(3) . . . . ?
N52 C51 C52 C53 -0.4(3) . . . . ?
C51 C52 C53 N51 0.7(3) . . . . ?
N62 C61 C62 C63 0.4(3) . . . . ?
C61 C62 C63 N61 -1.1(3) . . . . ?
N72 C71 C72 C73 -0.3(3) . . . . ?
C71 C72 C73 N71 -0.3(3) . . . . ?
N82 C81 C82 C83 0.4(3) . . . . ?
C81 C82 C83 N81 0.9(3) . . . . ?
N52 C111 C112 C117 155.6(2) . . . . ?
N62 C111 C112 C117 32.7(3) . . . . ?
N52 C111 C112 C113 -24.1(3) . . . . ?
N62 C111 C112 C113 -147.0(2) . . . . ?
C117 C112 C113 C114 -0.9(3) . . . . ?
C111 C112 C113 C114 178.8(2) . . . . ?
C112 C113 C114 C115 0.2(4) . . . . ?
C113 C114 C115 C116 0.3(4) . . . . ?
C114 C115 C116 C117 -0.1(4) . . . . ?
C114 C115 C116 C118 -178.9(2) . . . . ?
C115 C116 C117 C112 -0.6(3) . . . . ?
C118 C116 C117 C112 178.3(2) . . . . ?
C113 C112 C117 C116 1.1(3) . . . . ?
C111 C112 C117 C116 -178.6(2) . . . . ?
C117 C116 C118 N72 -151.4(2) . . . . ?
C115 C116 C118 N72 27.4(3) . . . . ?
C117 C116 C118 N82 -29.5(3) . . . . ?
C115 C116 C118 N82 149.3(2) . . . . ?
C52 C53 N51 N52 -0.6(3) . . . . ?
C52 C53 N51 Cu2 -157.3(2) . . . . ?
F2 Cu2 N51 C53 -137.5(2) . . . . ?
N61 Cu2 N51 C53 134.5(3) . . . . ?
N81 Cu2 N51 C53 -43.7(3) 2_765 . . . ?
N71 Cu2 N51 C53 44.4(3) 2_765 . . . ?
F2 Cu2 N51 N52 68.8(2) . . . . ?
N61 Cu2 N51 N52 -19.26(19) . . . . ?
N81 Cu2 N51 N52 162.58(18) 2_765 . . . ?
N71 Cu2 N51 N52 -109.36(18) 2_765 . . . ?
C52 C51 N52 N51 0.1(3) . . . . ?
C52 C51 N52 C111 -177.2(3) . . . . ?
C53 N51 N52 C51 0.3(3) . . . . ?
Cu2 N51 N52 C51 160.29(18) . . . . ?
C53 N51 N52 C111 177.9(2) . . . . ?
Cu2 N51 N52 C111 -22.1(3) . . . . ?
N62 C111 N52 C51 -115.3(3) . . . . ?
C112 C111 N52 C51 120.5(3) . . . . ?
N62 C111 N52 N51 67.5(3) . . . . ?
C112 C111 N52 N51 -56.6(3) . . . . ?
C62 C63 N61 N62 1.4(3) . . . . ?
C62 C63 N61 Cu2 176.35(18) . . . . ?
F2 Cu2 N61 C63 79.8(2) . . . . ?
N71 Cu2 N61 C63 -56.0(2) 2_765 . . . ?
N51 Cu2 N61 C63 -149.0(2) . . . . ?
F2 Cu2 N61 N62 -106.06(18) . . . . ?
N71 Cu2 N61 N62 118.14(19) 2_765 . . . ?
N51 Cu2 N61 N62 25.08(19) . . . . ?
C62 C61 N62 N61 0.5(3) . . . . ?
C62 C61 N62 C111 173.3(2) . . . . ?
C63 N61 N62 C61 -1.2(3) . . . . ?
Cu2 N61 N62 C61 -176.50(17) . . . . ?
C63 N61 N62 C111 -174.6(2) . . . . ?
Cu2 N61 N62 C111 10.0(3) . . . . ?
N52 C111 N62 C61 125.6(3) . . . . ?
C112 C111 N62 C61 -110.3(3) . . . . ?
N52 C111 N62 N61 -62.3(3) . . . . ?
C112 C111 N62 N61 61.8(3) . . . . ?
C72 C73 N71 N72 0.8(3) . . . . ?
C72 C73 N71 Cu2 163.1(2) . . . 2_765 ?
C72 C71 N72 N71 0.8(3) . . . . ?
C72 C71 N72 C118 179.8(3) . . . . ?
C73 N71 N72 C71 -1.0(3) . . . . ?
Cu2 N71 N72 C71 -165.29(19) 2_765 . . . ?
C73 N71 N72 C118 179.9(2) . . . . ?
Cu2 N71 N72 C118 15.6(3) 2_765 . . . ?
N82 C118 N72 C71 117.6(3) . . . . ?
C116 C118 N72 C71 -120.2(3) . . . . ?
N82 C118 N72 N71 -63.5(3) . . . . ?
C116 C118 N72 N71 58.7(3) . . . . ?
C82 C83 N81 N82 -1.8(3) . . . . ?
C82 C83 N81 Cu2 179.26(18) . . . 2_765 ?
C82 C81 N82 N81 -1.6(3) . . . . ?
C82 C81 N82 C118 -170.2(2) . . . . ?
C83 N81 N82 C81 2.1(3) . . . . ?
Cu2 N81 N82 C81 -178.89(17) 2_765 . . . ?
C83 N81 N82 C118 171.8(2) . . . . ?
Cu2 N81 N82 C118 -9.2(3) 2_765 . . . ?
N72 C118 N82 C81 -131.3(3) . . . . ?
C116 C118 N82 C81 105.4(3) . . . . ?
N72 C118 N82 N81 61.0(3) . . . . ?
C116 C118 N82 N81 -62.2(3) . . . . ?
